data_9011319
loop_
_publ_author_name
'Evain, M.'
'Petricek, V.'
'Moelo, Y.'
'Maurel, C.'

_publ_section_title
;
 First (3+2)-dimensional superspace approach to the structure of
 levyclaudite-(Sb), a member of the cylindrite-type minerals
;
_journal_issue 5
_journal_name_full 'Acta Crystallographica, Section B'
_journal_page_first 775
_journal_page_last 789
_journal_paper_doi 10.1107/S010876810602547X
_journal_volume 62
_journal_year 2006
_chemical_compound_source Synthetic
_chemical_formula_sum 'Cu0.298 Pb0.95 S3.36 Sb0.408 Sn0.851'
_chemical_name_mineral Levyclaudite-(Sb)
_space_group_IT_number 2
_symmetry_space_group_name_Hall '-P 1 (1/2*x+1/2*y,1/2*x-1/2*y,-z)'
_symmetry_space_group_name_H-M 'C -1'
_cell_angle_alpha 92.490
_cell_angle_beta 90.590
_cell_angle_gamma 89.986
_cell_length_a 3.6661
_cell_length_b 6.3138
_cell_length_c 11.9028
_cell_formula_units_Z 2
_cell_volume 275.240
_database_code_amcsd 0009944
_exptl_crystal_density_diffrn 5.722
_cod_original_formula_sum 'Pb.95 Sb.408 Sn.851 Cu.298 S3.36'
_cod_database_code 9011319

loop_
_space_group_symop_operation_xyz
x,y,z
1/2+x,1/2+y,z
-x,-y,-z
1/2-x,1/2-y,-z

loop_
_atom_site_aniso_label
_atom_site_aniso_U_11
_atom_site_aniso_U_22
_atom_site_aniso_U_33
_atom_site_aniso_U_12
_atom_site_aniso_U_13
_atom_site_aniso_U_23
Pb 0.03820 0.03020 0.03900 0.00096 0.00807 0.00192
Sb 0.03820 0.03020 0.03900 0.00096 0.00807 0.00192
Sn 0.01370 0.00983 0.02080 0.00043 0.00029 0.00055
Cu 0.01800 0.01380 0.03700 0.00090 0.00040 0.00210
S1 0.01930 0.01330 0.02050 -0.00050 -0.00050 0.00080
S2 0.03950 0.02950 0.02370 0.00020 0.00520 0.00190

loop_
_atom_site_label
_atom_site_fract_x
_atom_site_fract_y
_atom_site_fract_z
_atom_site_occupancy
_atom_site_U_iso_or_equiv
Pb 0.05541 0.24113 0.36783 0.47500 0.03573
Sb 0.05541 0.24110 0.36780 0.20400 0.03573
Sn 0.00000 0.00000 0.00000 0.85100 0.01480
Cu 0.00290 0.00570 0.11470 0.14900 0.02290
S1 0.50330 0.84278 0.12342 0.68000 0.01770
S2 0.04020 0.25830 0.59639 1.00000 0.03100

loop_
_cod_related_entry_id
_cod_related_entry_database
_cod_related_entry_code
1 AMCSD 0009944
